data_7233863
loop_
_publ_author_name
'Xiao-Ye Wang'
'Fang-Dong Zhuang'
'Xu Zhou'
'Dong-Chu Yang'
'Jie-Yu Wang'
'Jian Pei'

_publ_section_title
;
 Influence of alkyl chain length on the solid-state properties and
 transistor performance of BN-substituted tetrathienonaphthalenes
;
_journal_name_full 'Journal of Materials Chemistry C'
_journal_page_first 8152
_journal_page_last 8161
_journal_paper_doi 10.1039/C4TC01369G
_journal_volume 2
_journal_year 2014
_chemical_formula_sum 'C36 H48 B N S4'
_chemical_formula_weight 633.80
_space_group_IT_number 2
_space_group_name_Hall '-P 1'
_space_group_name_H-M_alt 'P -1'
_symmetry_cell_setting triclinic
_symmetry_space_group_name_H-M 'P -1'
_atom_sites_solution_hydrogens geom
_atom_sites_solution_primary direct
_atom_sites_solution_secondary difmap
_cell_angle_alpha 99.16(3)
_cell_angle_beta 96.39(3)
_cell_angle_gamma 104.33(3)
_cell_formula_units_Z 2
_cell_length_a 8.4695(17)
_cell_length_b 13.030(3)
_cell_length_c 16.200(3)
_cell_measurement_reflns_used 5496
_cell_measurement_temperature 133(2)
_cell_measurement_theta_max 27.8744
_cell_measurement_theta_min 1.8825
_cell_volume 1688.7(7)
_computing_cell_refinement CrystalClear
_computing_data_collection CrystalClear
_computing_data_reduction CrystalClear
_computing_molecular_graphics 'Bruker SHELXTL'
_computing_publication_material 'Bruker SHELXTL'
_computing_structure_refinement 'SHELXL-97 (Sheldrick, 2008)'
_computing_structure_solution 'SHELXS-97 (Sheldrick, 2008)'
_diffrn_ambient_temperature 133(2)
_diffrn_detector_area_resol_mean 7.31
_diffrn_measured_fraction_theta_full 0.982
_diffrn_measured_fraction_theta_max 0.982
_diffrn_measurement_device_type 'Rigaku Saturn 70 CCD'
_diffrn_measurement_method '\w scans'
_diffrn_radiation_monochromator multilayer
_diffrn_radiation_source 'rotating anode'
_diffrn_radiation_type MoK\a
_diffrn_radiation_wavelength 0.71073
_diffrn_reflns_av_R_equivalents 0.0299
_diffrn_reflns_av_sigmaI/netI 0.0436
_diffrn_reflns_limit_h_max 10
_diffrn_reflns_limit_h_min -11
_diffrn_reflns_limit_k_max 17
_diffrn_reflns_limit_k_min -17
_diffrn_reflns_limit_l_max 21
_diffrn_reflns_limit_l_min -14
_diffrn_reflns_number 16894
_diffrn_reflns_theta_full 27.87
_diffrn_reflns_theta_max 27.87
_diffrn_reflns_theta_min 1.88
_exptl_absorpt_coefficient_mu 0.308
_exptl_absorpt_correction_T_max 0.9640
_exptl_absorpt_correction_T_min 0.9243
_exptl_absorpt_correction_type multi-scan
_exptl_absorpt_process_details CrystalClear
_exptl_crystal_colour Colorless
_exptl_crystal_density_diffrn 1.246
_exptl_crystal_density_method 'not measured'
_exptl_crystal_description Prism
_exptl_crystal_F_000 680
_exptl_crystal_size_max 0.26
_exptl_crystal_size_mid 0.18
_exptl_crystal_size_min 0.12
_refine_diff_density_max 0.380
_refine_diff_density_min -0.484
_refine_diff_density_rms 0.050
_refine_ls_extinction_method none
_refine_ls_goodness_of_fit_ref 1.062
_refine_ls_hydrogen_treatment constr
_refine_ls_matrix_type full
_refine_ls_number_parameters 383
_refine_ls_number_reflns 7903
_refine_ls_number_restraints 0
_refine_ls_restrained_S_all 1.062
_refine_ls_R_factor_all 0.0461
_refine_ls_R_factor_gt 0.0363
_refine_ls_shift/su_max 0.001
_refine_ls_shift/su_mean 0.000
_refine_ls_structure_factor_coef Fsqd
_refine_ls_weighting_details 'calc w=1/[\s^2^(Fo^2^)+(0.0469P)^2^+0.3129P] where P=(Fo^2^+2Fc^2^)/3'
_refine_ls_weighting_scheme calc
_refine_ls_wR_factor_gt 0.0914
_refine_ls_wR_factor_ref 0.0964
_reflns_number_gt 6349
_reflns_number_total 7903
_reflns_threshold_expression >2sigma(I)
_cod_data_source_file 1000004.cif
_cod_data_source_block PCOD1000004
_cod_depositor_comments
;
The following automatic conversions were performed:

data item '_symmetry_cell_setting' value 'Triclinic' was changed to
'triclinic' in accordance with the built-in table derived from the
CIF Core dictionary named 'cif_core.dic' version 2.4.5 last updated
on 2014-11-21.

Automatic conversion script
Id: cif_fix_values 6909 2019-04-08 15:41:33Z antanas 
;
_cod_original_cell_volume 1688.7(6)
_cod_original_sg_symbol_H-M P-1
_cod_database_code 7233863

loop_
_symmetry_equiv_pos_as_xyz
'x, y, z'
'-x, -y, -z'

loop_
_atom_site_label
_atom_site_type_symbol
_atom_site_fract_x
_atom_site_fract_y
_atom_site_fract_z
_atom_site_U_iso_or_equiv
_atom_site_adp_type
_atom_site_occupancy
_atom_site_symmetry_multiplicity
_atom_site_calc_flag
_atom_site_refinement_flags
_atom_site_disorder_assembly
_atom_site_disorder_group
S1 S 0.27585(5) 1.17627(3) 0.41015(2) 0.02272(9) Uani 1 1 d . . .
S2 S 0.18536(5) 1.22201(3) 0.20824(2) 0.02281(9) Uani 1 1 d . . .
S3 S 0.31924(5) 0.69096(3) 0.00864(2) 0.02270(9) Uani 1 1 d . . .
S4 S 0.25105(5) 0.58432(3) 0.18759(2) 0.02485(10) Uani 1 1 d . . .
N1 N 0.25998(14) 0.93322(10) 0.16982(7) 0.0177(2) Uani 1 1 d . . .
B1 B 0.26565(19) 0.90038(13) 0.25273(10) 0.0159(3) Uani 1 1 d . . .
C1 C 0.30381(18) 1.08018(12) 0.46977(9) 0.0198(3) Uani 1 1 d . . .
C2 C 0.29994(18) 0.98612(12) 0.41867(9) 0.0184(3) Uani 1 1 d . . .
H2 H 0.3132 0.9245 0.4402 0.022 Uiso 1 1 calc R . .
C3 C 0.27419(17) 0.98660(11) 0.32941(9) 0.0173(3) Uani 1 1 d . . .
C4 C 0.26122(18) 1.08720(11) 0.31680(9) 0.0185(3) Uani 1 1 d . . .
C5 C 0.23296(18) 1.10831(11) 0.23377(9) 0.0192(3) Uani 1 1 d . . .
C6 C 0.22651(17) 1.03294(11) 0.16190(9) 0.0179(3) Uani 1 1 d . . .
C7 C 0.17320(17) 1.06751(12) 0.08617(9) 0.0213(3) Uani 1 1 d . . .
H7 H 0.1576 1.0249 0.0311 0.026 Uiso 1 1 calc R . .
C8 C 0.14735(17) 1.16714(13) 0.10111(9) 0.0220(3) Uani 1 1 d . . .
C9 C 0.35307(18) 0.80651(13) -0.03392(9) 0.0208(3) Uani 1 1 d . . .
C10 C 0.33143(17) 0.89129(12) 0.02021(9) 0.0196(3) Uani 1 1 d . . .
H10 H 0.3446 0.9613 0.0074 0.023 Uiso 1 1 calc R . .
C11 C 0.28664(17) 0.86445(11) 0.09852(8) 0.0172(3) Uani 1 1 d . . .
C12 C 0.28179(18) 0.75806(12) 0.10192(9) 0.0189(3) Uani 1 1 d . . .
C13 C 0.26335(18) 0.71600(12) 0.17727(9) 0.0195(3) Uani 1 1 d . . .
C14 C 0.26091(17) 0.78258(12) 0.25266(9) 0.0182(3) Uani 1 1 d . . .
C15 C 0.24671(18) 0.72118(12) 0.31946(9) 0.0222(3) Uani 1 1 d . . .
H15 H 0.2422 0.7523 0.3760 0.027 Uiso 1 1 calc R . .
C16 C 0.24029(18) 0.61550(13) 0.29506(9) 0.0225(3) Uani 1 1 d . . .
C17 C 0.32639(19) 1.10700(13) 0.56478(9) 0.0220(3) Uani 1 1 d . . .
H17A H 0.4128 1.1761 0.5849 0.026 Uiso 1 1 calc R . .
H17B H 0.3661 1.0503 0.5877 0.026 Uiso 1 1 calc R . .
C18 C 0.1698(2) 1.11658(14) 0.60003(10) 0.0277(3) Uani 1 1 d . . .
H18A H 0.0833 1.0474 0.5803 0.033 Uiso 1 1 calc R . .
H18B H 0.1298 1.1733 0.5773 0.033 Uiso 1 1 calc R . .
C19 C 0.1960(2) 1.14412(13) 0.69667(9) 0.0269(3) Uani 1 1 d . . .
H19A H 0.2907 1.2089 0.7164 0.032 Uiso 1 1 calc R . .
H19B H 0.0970 1.1624 0.7150 0.032 Uiso 1 1 calc R . .
C20 C 0.2283(2) 1.05384(14) 0.73862(10) 0.0323(4) Uani 1 1 d . . .
H20A H 0.3313 1.0387 0.7232 0.039 Uiso 1 1 calc R . .
H20B H 0.1370 0.9877 0.7163 0.039 Uiso 1 1 calc R . .
C21 C 0.2442(2) 1.07922(15) 0.83449(11) 0.0370(4) Uani 1 1 d . . .
H21A H 0.3372 1.1429 0.8573 0.056 Uiso 1 1 calc R . .
H21B H 0.2632 1.0175 0.8576 0.056 Uiso 1 1 calc R . .
H21C H 0.1423 1.0936 0.8504 0.056 Uiso 1 1 calc R . .
C22 C 0.09518(19) 1.22906(14) 0.03727(10) 0.0266(3) Uani 1 1 d . . .
H22A H 0.0238 1.2716 0.0618 0.032 Uiso 1 1 calc R . .
H22B H 0.0280 1.1770 -0.0131 0.032 Uiso 1 1 calc R . .
C23 C 0.23762(19) 1.30547(13) 0.00885(10) 0.0231(3) Uani 1 1 d . . .
H23A H 0.3167 1.2653 -0.0096 0.028 Uiso 1 1 calc R . .
H23B H 0.2964 1.3640 0.0573 0.028 Uiso 1 1 calc R . .
C24 C 0.1769(2) 1.35496(13) -0.06399(10) 0.0271(3) Uani 1 1 d . . .
H24A H 0.0995 1.2968 -0.1074 0.033 Uiso 1 1 calc R . .
H24B H 0.1152 1.4061 -0.0422 0.033 Uiso 1 1 calc R . .
C25 C 0.3146(2) 1.41400(14) -0.10549(11) 0.0301(4) Uani 1 1 d . . .
H25A H 0.3779 1.3635 -0.1265 0.036 Uiso 1 1 calc R . .
H25B H 0.3907 1.4735 -0.0626 0.036 Uiso 1 1 calc R . .
C26 C 0.2506(3) 1.46028(16) -0.17886(11) 0.0397(4) Uani 1 1 d . . .
H26A H 0.1845 1.4011 -0.2241 0.060 Uiso 1 1 calc R . .
H26B H 0.3440 1.5027 -0.2004 0.060 Uiso 1 1 calc R . .
H26C H 0.1820 1.5068 -0.1592 0.060 Uiso 1 1 calc R . .
C27 C 0.40004(19) 0.80623(14) -0.12055(9) 0.0247(3) Uani 1 1 d . . .
H27A H 0.4753 0.7595 -0.1287 0.030 Uiso 1 1 calc R . .
H27B H 0.4621 0.8805 -0.1232 0.030 Uiso 1 1 calc R . .
C28 C 0.25584(18) 0.76752(12) -0.19371(9) 0.0208(3) Uani 1 1 d . . .
H28A H 0.1997 0.6907 -0.1956 0.025 Uiso 1 1 calc R . .
H28B H 0.1751 0.8099 -0.1841 0.025 Uiso 1 1 calc R . .
C29 C 0.31404(18) 0.77970(12) -0.27823(9) 0.0199(3) Uani 1 1 d . . .
H29A H 0.3768 0.8557 -0.2745 0.024 Uiso 1 1 calc R . .
H29B H 0.3903 0.7341 -0.2887 0.024 Uiso 1 1 calc R . .
C30 C 0.1748(2) 0.74860(13) -0.35294(9) 0.0244(3) Uani 1 1 d . . .
H30A H 0.0915 0.7878 -0.3399 0.029 Uiso 1 1 calc R . .
H30B H 0.1204 0.6703 -0.3614 0.029 Uiso 1 1 calc R . .
C31 C 0.2353(2) 0.77424(14) -0.43439(10) 0.0322(4) Uani 1 1 d . . .
H31A H 0.2978 0.8503 -0.4248 0.048 Uiso 1 1 calc R . .
H31B H 0.1404 0.7604 -0.4791 0.048 Uiso 1 1 calc R . .
H31C H 0.3065 0.7284 -0.4516 0.048 Uiso 1 1 calc R . .
C32 C 0.2277(2) 0.52953(13) 0.34787(11) 0.0284(4) Uani 1 1 d . . .
H32A H 0.1266 0.4705 0.3240 0.034 Uiso 1 1 calc R . .
H32B H 0.2157 0.5607 0.4059 0.034 Uiso 1 1 calc R . .
C33 C 0.3754(2) 0.48176(12) 0.35303(10) 0.0281(4) Uani 1 1 d . . .
H33A H 0.3543 0.4244 0.3870 0.034 Uiso 1 1 calc R . .
H33B H 0.3839 0.4475 0.2952 0.034 Uiso 1 1 calc R . .
C34 C 0.5393(2) 0.56263(12) 0.39159(10) 0.0253(3) Uani 1 1 d . . .
H34A H 0.5281 0.6034 0.4467 0.030 Uiso 1 1 calc R . .
H34B H 0.5688 0.6147 0.3538 0.030 Uiso 1 1 calc R . .
C35 C 0.6773(2) 0.50783(13) 0.40503(11) 0.0310(4) Uani 1 1 d . . .
H35A H 0.6487 0.4577 0.4444 0.037 Uiso 1 1 calc R . .
H35B H 0.6842 0.4643 0.3502 0.037 Uiso 1 1 calc R . .
C36 C 0.8445(2) 0.58533(16) 0.44011(12) 0.0383(4) Uani 1 1 d . . .
H36A H 0.8772 0.6325 0.4000 0.057 Uiso 1 1 calc R . .
H36B H 0.9258 0.5446 0.4489 0.057 Uiso 1 1 calc R . .
H36C H 0.8389 0.6292 0.4942 0.057 Uiso 1 1 calc R . .

loop_
_atom_site_aniso_label
_atom_site_aniso_U_11
_atom_site_aniso_U_22
_atom_site_aniso_U_33
_atom_site_aniso_U_23
_atom_site_aniso_U_13
_atom_site_aniso_U_12
S1 0.0318(2) 0.02270(19) 0.01527(17) 0.00242(14) 0.00248(15) 0.01160(15)
S2 0.0250(2) 0.02272(19) 0.02176(19) 0.00836(15) 0.00078(15) 0.00718(15)
S3 0.0267(2) 0.0277(2) 0.01508(17) 0.00218(14) 0.00594(14) 0.01008(16)
S4 0.0319(2) 0.02435(19) 0.02239(19) 0.00793(15) 0.00741(16) 0.01159(16)
N1 0.0189(6) 0.0218(6) 0.0126(6) 0.0039(5) 0.0030(5) 0.0049(5)
B1 0.0148(7) 0.0205(8) 0.0129(7) 0.0054(6) 0.0033(6) 0.0038(6)
C1 0.0195(7) 0.0262(7) 0.0148(7) 0.0058(6) 0.0029(6) 0.0067(6)
C2 0.0196(7) 0.0217(7) 0.0154(7) 0.0065(5) 0.0033(5) 0.0063(6)
C3 0.0173(7) 0.0214(7) 0.0145(7) 0.0057(5) 0.0043(5) 0.0056(5)
C4 0.0198(7) 0.0221(7) 0.0139(6) 0.0035(5) 0.0037(5) 0.0057(6)
C5 0.0194(7) 0.0202(7) 0.0181(7) 0.0068(6) 0.0025(6) 0.0040(6)
C6 0.0142(7) 0.0223(7) 0.0163(7) 0.0066(6) 0.0026(5) 0.0016(5)
C7 0.0154(7) 0.0310(8) 0.0159(7) 0.0069(6) 0.0015(5) 0.0025(6)
C8 0.0140(7) 0.0332(8) 0.0185(7) 0.0118(6) 0.0011(6) 0.0025(6)
C9 0.0156(7) 0.0330(8) 0.0139(7) 0.0063(6) 0.0021(5) 0.0061(6)
C10 0.0163(7) 0.0276(7) 0.0148(7) 0.0082(6) 0.0022(5) 0.0037(6)
C11 0.0148(7) 0.0238(7) 0.0120(6) 0.0035(5) 0.0004(5) 0.0041(5)
C12 0.0195(7) 0.0250(7) 0.0128(6) 0.0023(6) 0.0034(5) 0.0076(6)
C13 0.0198(7) 0.0237(7) 0.0175(7) 0.0069(6) 0.0036(6) 0.0083(6)
C14 0.0157(7) 0.0250(7) 0.0141(7) 0.0054(6) 0.0015(5) 0.0051(6)
C15 0.0209(7) 0.0289(8) 0.0151(7) 0.0058(6) 0.0023(6) 0.0028(6)
C16 0.0198(7) 0.0290(8) 0.0197(7) 0.0102(6) 0.0030(6) 0.0051(6)
C17 0.0236(8) 0.0273(8) 0.0143(7) 0.0025(6) 0.0022(6) 0.0067(6)
C18 0.0288(9) 0.0410(9) 0.0172(7) 0.0061(7) 0.0053(6) 0.0154(7)
C19 0.0325(9) 0.0344(9) 0.0172(7) 0.0036(6) 0.0079(6) 0.0144(7)
C20 0.0474(11) 0.0283(8) 0.0204(8) 0.0041(7) 0.0077(7) 0.0081(8)
C21 0.0503(12) 0.0418(10) 0.0214(8) 0.0097(8) 0.0080(8) 0.0136(9)
C22 0.0190(8) 0.0369(9) 0.0273(8) 0.0169(7) 0.0020(6) 0.0077(7)
C23 0.0204(7) 0.0282(8) 0.0223(8) 0.0109(6) 0.0027(6) 0.0060(6)
C24 0.0266(8) 0.0315(8) 0.0266(8) 0.0140(7) 0.0026(7) 0.0092(7)
C25 0.0360(9) 0.0302(8) 0.0265(8) 0.0126(7) 0.0064(7) 0.0082(7)
C26 0.0560(13) 0.0402(10) 0.0290(9) 0.0182(8) 0.0098(9) 0.0158(9)
C27 0.0193(7) 0.0412(9) 0.0140(7) 0.0052(6) 0.0047(6) 0.0078(7)
C28 0.0203(7) 0.0287(8) 0.0131(6) 0.0055(6) 0.0022(6) 0.0054(6)
C29 0.0219(7) 0.0237(7) 0.0137(7) 0.0040(6) 0.0033(6) 0.0050(6)
C30 0.0276(8) 0.0283(8) 0.0153(7) 0.0053(6) 0.0020(6) 0.0040(6)
C31 0.0405(10) 0.0373(9) 0.0153(7) 0.0079(7) 0.0020(7) 0.0032(8)
C32 0.0292(9) 0.0279(8) 0.0274(8) 0.0138(7) 0.0043(7) 0.0013(7)
C33 0.0364(9) 0.0199(7) 0.0257(8) 0.0089(6) -0.0002(7) 0.0031(7)
C34 0.0318(9) 0.0203(7) 0.0241(8) 0.0052(6) 0.0024(7) 0.0078(6)
C35 0.0410(10) 0.0283(8) 0.0282(9) 0.0094(7) 0.0050(8) 0.0151(7)
C36 0.0352(10) 0.0464(11) 0.0369(10) 0.0072(8) 0.0046(8) 0.0188(9)

loop_
_atom_type_symbol
_atom_type_description
_atom_type_scat_dispersion_real
_atom_type_scat_dispersion_imag
_atom_type_scat_source
C C 0.0033 0.0016 'International Tables Vol C Tables 4.2.6.8 and 6.1.1.4'
H H 0.0000 0.0000 'International Tables Vol C Tables 4.2.6.8 and 6.1.1.4'
B B 0.0013 0.0007 'International Tables Vol C Tables 4.2.6.8 and 6.1.1.4'
N N 0.0061 0.0033 'International Tables Vol C Tables 4.2.6.8 and 6.1.1.4'
S S 0.1246 0.1234 'International Tables Vol C Tables 4.2.6.8 and 6.1.1.4'

loop_
_geom_angle_atom_site_label_1
_geom_angle_atom_site_label_2
_geom_angle_atom_site_label_3
_geom_angle
_geom_angle_site_symmetry_1
_geom_angle_site_symmetry_3
C4 S1 C1 91.47(7) . .
C5 S2 C8 92.01(8) . .
C12 S3 C9 91.91(7) . .
C13 S4 C16 91.18(8) . .
C6 N1 C11 120.68(11) . .
C6 N1 B1 119.58(12) . .
C11 N1 B1 119.74(12) . .
N1 B1 C3 116.92(13) . .
N1 B1 C14 116.48(13) . .
C3 B1 C14 126.60(13) . .
C2 C1 C17 128.85(13) . .
C2 C1 S1 110.75(11) . .
C17 C1 S1 120.40(11) . .
C1 C2 C3 114.96(13) . .
C1 C2 H2 122.5 . .
C3 C2 H2 122.5 . .
C4 C3 C2 109.85(13) . .
C4 C3 B1 118.72(12) . .
C2 C3 B1 131.39(13) . .
C3 C4 C5 120.97(13) . .
C3 C4 S1 112.96(11) . .
C5 C4 S1 126.04(11) . .
C6 C5 C4 122.44(13) . .
C6 C5 S2 111.43(11) . .
C4 C5 S2 125.90(12) . .
C5 C6 N1 119.89(12) . .
C5 C6 C7 111.60(13) . .
N1 C6 C7 128.37(13) . .
C8 C7 C6 113.39(14) . .
C8 C7 H7 123.3 . .
C6 C7 H7 123.3 . .
C7 C8 C22 127.75(15) . .
C7 C8 S2 111.47(11) . .
C22 C8 S2 120.77(12) . .
C10 C9 C27 127.29(14) . .
C10 C9 S3 111.60(11) . .
C27 C9 S3 121.11(12) . .
C9 C10 C11 113.30(13) . .
C9 C10 H10 123.3 . .
C11 C10 H10 123.3 . .
C12 C11 N1 119.97(12) . .
C12 C11 C10 111.46(13) . .
N1 C11 C10 128.42(13) . .
C11 C12 C13 122.29(13) . .
C11 C12 S3 111.62(11) . .
C13 C12 S3 125.84(11) . .
C14 C13 C12 120.82(13) . .
C14 C13 S4 113.18(11) . .
C12 C13 S4 125.94(12) . .
C13 C14 C15 109.77(13) . .
C13 C14 B1 119.07(13) . .
C15 C14 B1 131.11(13) . .
C16 C15 C14 114.67(14) . .
C16 C15 H15 122.7 . .
C14 C15 H15 122.7 . .
C15 C16 C32 128.70(14) . .
C15 C16 S4 111.20(11) . .
C32 C16 S4 120.10(12) . .
C1 C17 C18 113.93(13) . .
C1 C17 H17A 108.8 . .
C18 C17 H17A 108.8 . .
C1 C17 H17B 108.8 . .
C18 C17 H17B 108.8 . .
H17A C17 H17B 107.7 . .
C17 C18 C19 112.91(13) . .
C17 C18 H18A 109.0 . .
C19 C18 H18A 109.0 . .
C17 C18 H18B 109.0 . .
C19 C18 H18B 109.0 . .
H18A C18 H18B 107.8 . .
C20 C19 C18 113.80(13) . .
C20 C19 H19A 108.8 . .
C18 C19 H19A 108.8 . .
C20 C19 H19B 108.8 . .
C18 C19 H19B 108.8 . .
H19A C19 H19B 107.7 . .
C19 C20 C21 113.52(14) . .
C19 C20 H20A 108.9 . .
C21 C20 H20A 108.9 . .
C19 C20 H20B 108.9 . .
C21 C20 H20B 108.9 . .
H20A C20 H20B 107.7 . .
C20 C21 H21A 109.5 . .
C20 C21 H21B 109.5 . .
H21A C21 H21B 109.5 . .
C20 C21 H21C 109.5 . .
H21A C21 H21C 109.5 . .
H21B C21 H21C 109.5 . .
C8 C22 C23 114.55(13) . .
C8 C22 H22A 108.6 . .
C23 C22 H22A 108.6 . .
C8 C22 H22B 108.6 . .
C23 C22 H22B 108.6 . .
H22A C22 H22B 107.6 . .
C22 C23 C24 111.72(13) . .
C22 C23 H23A 109.3 . .
C24 C23 H23A 109.3 . .
C22 C23 H23B 109.3 . .
C24 C23 H23B 109.3 . .
H23A C23 H23B 107.9 . .
C25 C24 C23 113.63(13) . .
C25 C24 H24A 108.8 . .
C23 C24 H24A 108.8 . .
C25 C24 H24B 108.8 . .
C23 C24 H24B 108.8 . .
H24A C24 H24B 107.7 . .
C24 C25 C26 112.54(15) . .
C24 C25 H25A 109.1 . .
C26 C25 H25A 109.1 . .
C24 C25 H25B 109.1 . .
C26 C25 H25B 109.1 . .
H25A C25 H25B 107.8 . .
C25 C26 H26A 109.5 . .
C25 C26 H26B 109.5 . .
H26A C26 H26B 109.5 . .
C25 C26 H26C 109.5 . .
H26A C26 H26C 109.5 . .
H26B C26 H26C 109.5 . .
C9 C27 C28 115.21(12) . .
C9 C27 H27A 108.5 . .
C28 C27 H27A 108.5 . .
C9 C27 H27B 108.5 . .
C28 C27 H27B 108.5 . .
H27A C27 H27B 107.5 . .
C29 C28 C27 111.39(12) . .
C29 C28 H28A 109.3 . .
C27 C28 H28A 109.3 . .
C29 C28 H28B 109.3 . .
C27 C28 H28B 109.3 . .
H28A C28 H28B 108.0 . .
C30 C29 C28 113.83(12) . .
C30 C29 H29A 108.8 . .
C28 C29 H29A 108.8 . .
C30 C29 H29B 108.8 . .
C28 C29 H29B 108.8 . .
H29A C29 H29B 107.7 . .
C29 C30 C31 112.35(13) . .
C29 C30 H30A 109.1 . .
C31 C30 H30A 109.1 . .
C29 C30 H30B 109.1 . .
C31 C30 H30B 109.1 . .
H30A C30 H30B 107.9 . .
C30 C31 H31A 109.5 . .
C30 C31 H31B 109.5 . .
H31A C31 H31B 109.5 . .
C30 C31 H31C 109.5 . .
H31A C31 H31C 109.5 . .
H31B C31 H31C 109.5 . .
C16 C32 C33 114.33(13) . .
C16 C32 H32A 108.7 . .
C33 C32 H32A 108.7 . .
C16 C32 H32B 108.7 . .
C33 C32 H32B 108.7 . .
H32A C32 H32B 107.6 . .
C34 C33 C32 114.68(13) . .
C34 C33 H33A 108.6 . .
C32 C33 H33A 108.6 . .
C34 C33 H33B 108.6 . .
C32 C33 H33B 108.6 . .
H33A C33 H33B 107.6 . .
C33 C34 C35 111.98(13) . .
C33 C34 H34A 109.2 . .
C35 C34 H34A 109.2 . .
C33 C34 H34B 109.2 . .
C35 C34 H34B 109.2 . .
H34A C34 H34B 107.9 . .
C36 C35 C34 114.00(14) . .
C36 C35 H35A 108.8 . .
C34 C35 H35A 108.8 . .
C36 C35 H35B 108.8 . .
C34 C35 H35B 108.8 . .
H35A C35 H35B 107.6 . .
C35 C36 H36A 109.5 . .
C35 C36 H36B 109.5 . .
H36A C36 H36B 109.5 . .
C35 C36 H36C 109.5 . .
H36A C36 H36C 109.5 . .
H36B C36 H36C 109.5 . .

loop_
_geom_bond_atom_site_label_1
_geom_bond_atom_site_label_2
_geom_bond_distance
_geom_bond_site_symmetry_2
S1 C4 1.7255(16) .
S1 C1 1.7430(15) .
S2 C5 1.7268(15) .
S2 C8 1.7300(16) .
S3 C12 1.7238(15) .
S3 C9 1.7278(16) .
S4 C13 1.7291(15) .
S4 C16 1.7416(16) .
N1 C6 1.4187(18) .
N1 C11 1.4200(18) .
N1 B1 1.4725(19) .
B1 C3 1.518(2) .
B1 C14 1.525(2) .
C1 C2 1.356(2) .
C1 C17 1.5026(19) .
C2 C3 1.4394(19) .
C2 H2 0.9500 .
C3 C4 1.3869(19) .
C4 C5 1.4216(19) .
C5 C6 1.385(2) .
C6 C7 1.437(2) .
C7 C8 1.358(2) .
C7 H7 0.9500 .
C8 C22 1.502(2) .
C9 C10 1.360(2) .
C9 C27 1.5004(19) .
C10 C11 1.4347(19) .
C10 H10 0.9500 .
C11 C12 1.387(2) .
C12 C13 1.424(2) .
C13 C14 1.386(2) .
C14 C15 1.443(2) .
C15 C16 1.356(2) .
C15 H15 0.9500 .
C16 C32 1.505(2) .
C17 C18 1.526(2) .
C17 H17A 0.9900 .
C17 H17B 0.9900 .
C18 C19 1.528(2) .
C18 H18A 0.9900 .
C18 H18B 0.9900 .
C19 C20 1.514(2) .
C19 H19A 0.9900 .
C19 H19B 0.9900 .
C20 C21 1.519(2) .
C20 H20A 0.9900 .
C20 H20B 0.9900 .
C21 H21A 0.9800 .
C21 H21B 0.9800 .
C21 H21C 0.9800 .
C22 C23 1.528(2) .
C22 H22A 0.9900 .
C22 H22B 0.9900 .
C23 C24 1.531(2) .
C23 H23A 0.9900 .
C23 H23B 0.9900 .
C24 C25 1.516(2) .
C24 H24A 0.9900 .
C24 H24B 0.9900 .
C25 C26 1.522(2) .
C25 H25A 0.9900 .
C25 H25B 0.9900 .
C26 H26A 0.9800 .
C26 H26B 0.9800 .
C26 H26C 0.9800 .
C27 C28 1.528(2) .
C27 H27A 0.9900 .
C27 H27B 0.9900 .
C28 C29 1.5243(19) .
C28 H28A 0.9900 .
C28 H28B 0.9900 .
C29 C30 1.520(2) .
C29 H29A 0.9900 .
C29 H29B 0.9900 .
C30 C31 1.524(2) .
C30 H30A 0.9900 .
C30 H30B 0.9900 .
C31 H31A 0.9800 .
C31 H31B 0.9800 .
C31 H31C 0.9800 .
C32 C33 1.528(2) .
C32 H32A 0.9900 .
C32 H32B 0.9900 .
C33 C34 1.517(2) .
C33 H33A 0.9900 .
C33 H33B 0.9900 .
C34 C35 1.527(2) .
C34 H34A 0.9900 .
C34 H34B 0.9900 .
C35 C36 1.509(3) .
C35 H35A 0.9900 .
C35 H35B 0.9900 .
C36 H36A 0.9800 .
C36 H36B 0.9800 .
C36 H36C 0.9800 .

loop_
_geom_torsion_atom_site_label_1
_geom_torsion_atom_site_label_2
_geom_torsion_atom_site_label_3
_geom_torsion_atom_site_label_4
_geom_torsion
_geom_torsion_site_symmetry_1
_geom_torsion_site_symmetry_2
_geom_torsion_site_symmetry_3
_geom_torsion_site_symmetry_4
C6 N1 B1 C3 -13.69(19) . . . .
C11 N1 B1 C3 166.84(12) . . . .
C6 N1 B1 C14 165.83(12) . . . .
C11 N1 B1 C14 -13.64(19) . . . .
C4 S1 C1 C2 -0.50(12) . . . .
C4 S1 C1 C17 -179.97(12) . . . .
C17 C1 C2 C3 179.34(14) . . . .
S1 C1 C2 C3 -0.08(17) . . . .
C1 C2 C3 C4 0.79(18) . . . .
C1 C2 C3 B1 178.55(14) . . . .
N1 B1 C3 C4 5.7(2) . . . .
C14 B1 C3 C4 -173.74(14) . . . .
N1 B1 C3 C2 -171.86(14) . . . .
C14 B1 C3 C2 8.7(3) . . . .
C2 C3 C4 C5 -179.09(13) . . . .
B1 C3 C4 C5 2.8(2) . . . .
C2 C3 C4 S1 -1.16(16) . . . .
B1 C3 C4 S1 -179.24(10) . . . .
C1 S1 C4 C3 0.97(12) . . . .
C1 S1 C4 C5 178.78(14) . . . .
C3 C4 C5 C6 -3.8(2) . . . .
S1 C4 C5 C6 178.52(12) . . . .
C3 C4 C5 S2 170.24(11) . . . .
S1 C4 C5 S2 -7.4(2) . . . .
C8 S2 C5 C6 2.50(12) . . . .
C8 S2 C5 C4 -172.13(14) . . . .
C4 C5 C6 N1 -4.4(2) . . . .
S2 C5 C6 N1 -179.26(10) . . . .
C4 C5 C6 C7 171.64(13) . . . .
S2 C5 C6 C7 -3.21(16) . . . .
C11 N1 C6 C5 -167.30(13) . . . .
B1 N1 C6 C5 13.2(2) . . . .
C11 N1 C6 C7 17.4(2) . . . .
B1 N1 C6 C7 -162.08(14) . . . .
C5 C6 C7 C8 2.44(18) . . . .
N1 C6 C7 C8 178.07(13) . . . .
C6 C7 C8 C22 178.55(14) . . . .
C6 C7 C8 S2 -0.53(16) . . . .
C5 S2 C8 C7 -1.11(12) . . . .
C5 S2 C8 C22 179.74(12) . . . .
C12 S3 C9 C10 -1.81(12) . . . .
C12 S3 C9 C27 178.25(12) . . . .
C27 C9 C10 C11 -179.95(14) . . . .
S3 C9 C10 C11 0.11(16) . . . .
C6 N1 C11 C12 -165.32(13) . . . .
B1 N1 C11 C12 14.1(2) . . . .
C6 N1 C11 C10 19.5(2) . . . .
B1 N1 C11 C10 -161.06(14) . . . .
C9 C10 C11 C12 2.22(18) . . . .
C9 C10 C11 N1 177.76(13) . . . .
N1 C11 C12 C13 -5.0(2) . . . .
C10 C11 C12 C13 170.98(13) . . . .
N1 C11 C12 S3 -179.50(10) . . . .
C10 C11 C12 S3 -3.53(16) . . . .
C9 S3 C12 C11 3.09(12) . . . .
C9 S3 C12 C13 -171.20(14) . . . .
C11 C12 C13 C14 -4.5(2) . . . .
S3 C12 C13 C14 169.17(12) . . . .
C11 C12 C13 S4 178.40(11) . . . .
S3 C12 C13 S4 -7.9(2) . . . .
C16 S4 C13 C14 0.50(12) . . . .
C16 S4 C13 C12 177.76(14) . . . .
C12 C13 C14 C15 -178.04(13) . . . .
S4 C13 C14 C15 -0.62(16) . . . .
C12 C13 C14 B1 4.4(2) . . . .
S4 C13 C14 B1 -178.16(10) . . . .
N1 B1 C14 C13 4.5(2) . . . .
C3 B1 C14 C13 -176.08(14) . . . .
N1 B1 C14 C15 -172.47(14) . . . .
C3 B1 C14 C15 7.0(3) . . . .
C13 C14 C15 C16 0.46(19) . . . .
B1 C14 C15 C16 177.60(15) . . . .
C14 C15 C16 C32 179.18(14) . . . .
C14 C15 C16 S4 -0.09(17) . . . .
C13 S4 C16 C15 -0.23(12) . . . .
C13 S4 C16 C32 -179.57(13) . . . .
C2 C1 C17 C18 -107.75(18) . . . .
S1 C1 C17 C18 71.62(17) . . . .
C1 C17 C18 C19 -179.87(13) . . . .
C17 C18 C19 C20 -68.85(19) . . . .
C18 C19 C20 C21 -176.56(15) . . . .
C7 C8 C22 C23 -92.6(2) . . . .
S2 C8 C22 C23 86.36(16) . . . .
C8 C22 C23 C24 172.81(14) . . . .
C22 C23 C24 C25 -168.93(14) . . . .
C23 C24 C25 C26 178.76(15) . . . .
C10 C9 C27 C28 -95.81(19) . . . .
S3 C9 C27 C28 84.13(16) . . . .
C9 C27 C28 C29 174.82(13) . . . .
C27 C28 C29 C30 -176.61(13) . . . .
C28 C29 C30 C31 173.23(13) . . . .
C15 C16 C32 C33 -117.21(18) . . . .
S4 C16 C32 C33 62.00(18) . . . .
C16 C32 C33 C34 60.50(19) . . . .
C32 C33 C34 C35 172.86(13) . . . .
C33 C34 C35 C36 177.72(14) . . . .
